data_7052611
loop_
_publ_author_name
'Lee, Yu Jin'
'Kim, Eun Young'
'Kim, Soo Hyun'
'Jang, Seung Pyo'
'Lee, Tae Geum'
'Kim, Cheal'
'Kim, Sung-Jin'
'Kim, Youngmee'

_publ_section_title
;
 Synthesis, crystal structures, photoluminescence, and catalytic
 reactivity of novel coordination polymers (0-D, 1-D, 2-D to 3-D)
 constructed from cis-1,2-cyclohexanedicarboxylic acid and various
 bipyridyl ligands
;
_journal_issue 4
_journal_name_full 'New Journal of Chemistry'
_journal_page_first 833
_journal_paper_doi 10.1039/c0nj00869a
_journal_volume 35
_journal_year 2011
_chemical_formula_sum 'C28 H36 N2 O10 Zn2'
_chemical_formula_weight 691.33
_chemical_name_systematic
;
?
;
_space_group_IT_number 2
_symmetry_cell_setting triclinic
_symmetry_space_group_name_Hall '-P 1'
_symmetry_space_group_name_H-M 'P -1'
_atom_sites_solution_hydrogens geom
_atom_sites_solution_primary direct
_atom_sites_solution_secondary difmap
_audit_creation_method SHELXTL
_cell_angle_alpha 114.959(8)
_cell_angle_beta 97.225(9)
_cell_angle_gamma 93.347(8)
_cell_formula_units_Z 1
_cell_length_a 6.167(3)
_cell_length_b 12.715(7)
_cell_length_c 13.095(7)
_cell_measurement_reflns_used 947
_cell_measurement_temperature 293(2)
_cell_measurement_theta_max 21.12
_cell_measurement_theta_min 2.98
_cell_volume 916.4(8)
_computing_cell_refinement 'Bruker SMART'
_computing_data_collection 'Bruker SMART'
_computing_data_reduction 'Bruker SAINT'
_computing_molecular_graphics 'Bruker SHELXTL'
_computing_publication_material 'Bruker SHELXTL'
_computing_structure_refinement 'SHELXL-97 (Sheldrick, 1997)'
_computing_structure_solution 'SHELXS-97 (Sheldrick, 1990)'
_diffrn_ambient_temperature 293(2)
_diffrn_measured_fraction_theta_full 0.970
_diffrn_measured_fraction_theta_max 0.970
_diffrn_measurement_device_type 'CCD area detector'
_diffrn_measurement_method 'phi and omega scans'
_diffrn_radiation_monochromator graphite
_diffrn_radiation_source 'fine-focus sealed tube'
_diffrn_radiation_type MoK\a
_diffrn_radiation_wavelength 0.71073
_diffrn_reflns_av_R_equivalents 0.1179
_diffrn_reflns_av_sigmaI/netI 0.1968
_diffrn_reflns_limit_h_max 7
_diffrn_reflns_limit_h_min -7
_diffrn_reflns_limit_k_max 15
_diffrn_reflns_limit_k_min -15
_diffrn_reflns_limit_l_max 16
_diffrn_reflns_limit_l_min -12
_diffrn_reflns_number 5001
_diffrn_reflns_theta_full 26.00
_diffrn_reflns_theta_max 26.00
_diffrn_reflns_theta_min 1.74
_exptl_absorpt_coefficient_mu 1.356
_exptl_absorpt_correction_type none
_exptl_crystal_colour colorless
_exptl_crystal_density_diffrn 1.253
_exptl_crystal_density_method 'not measured'
_exptl_crystal_description rod
_exptl_crystal_F_000 358
_exptl_crystal_size_max 0.35
_exptl_crystal_size_mid 0.10
_exptl_crystal_size_min 0.10
_refine_diff_density_max 2.650
_refine_diff_density_min -0.973
_refine_diff_density_rms 0.203
_refine_ls_extinction_method none
_refine_ls_goodness_of_fit_ref 1.019
_refine_ls_hydrogen_treatment constr
_refine_ls_matrix_type full
_refine_ls_number_parameters 210
_refine_ls_number_reflns 3496
_refine_ls_number_restraints 32
_refine_ls_restrained_S_all 1.016
_refine_ls_R_factor_all 0.1342
_refine_ls_R_factor_gt 0.0909
_refine_ls_shift/su_max 0.000
_refine_ls_shift/su_mean 0.000
_refine_ls_structure_factor_coef Fsqd
_refine_ls_weighting_details 'calc w=1/[\s^2^(Fo^2^)+(0.1266P)^2^+0.0000P] where P=(Fo^2^+2Fc^2^)/3'
_refine_ls_weighting_scheme calc
_refine_ls_wR_factor_gt 0.2512
_refine_ls_wR_factor_ref 0.2633
_reflns_number_gt 1826
_reflns_number_total 3496
_reflns_threshold_expression >2sigma(I)
_cod_data_source_file c0nj00869a.txt
_cod_data_source_block 3
_cod_depositor_comments
;
The following automatic conversions were performed:
'_symmetry_cell_setting' value 'Triclinic' changed to 'triclinic'
according to '/home/saulius/struct/CIF-dictionaries/cif_core.dic'
dictionary named 'cif_core.dic' version 2.4.1 from 2010-06-29.

Automatic conversion script
Id: cif_fix_enum 1555 2011-01-17 13:19:09Z saulius 
;
_cod_original_cell_volume 916.4(9)
_cod_original_sg_symbol_H-M P-1
_cod_database_code 7052611

loop_
_symmetry_equiv_pos_as_xyz
'x, y, z'
'-x, -y, -z'

loop_
_atom_site_label
_atom_site_type_symbol
_atom_site_fract_x
_atom_site_fract_y
_atom_site_fract_z
_atom_site_U_iso_or_equiv
_atom_site_adp_type
_atom_site_occupancy
_atom_site_symmetry_multiplicity
_atom_site_calc_flag
_atom_site_refinement_flags
_atom_site_disorder_assembly
_atom_site_disorder_group
Zn1 Zn 0.53301(17) 0.59375(8) 0.96439(10) 0.0336(4) Uani 1 1 d . . .
O11 O 0.6917(10) 0.4729(5) 0.8559(5) 0.0395(16) Uani 1 1 d . . .
O12 O 0.6492(10) 0.3312(5) 0.9138(6) 0.0418(17) Uani 1 1 d . . .
O13 O 1.2215(10) 0.3979(5) 0.9033(6) 0.0460(17) Uani 1 1 d . . .
O14 O 1.2644(10) 0.5299(5) 0.8356(6) 0.0472(17) Uani 1 1 d . . .
N21 N 0.6868(12) 0.7404(6) 0.9638(7) 0.038(2) Uani 1 1 d . . .
C11 C 0.7129(13) 0.3708(7) 0.8457(8) 0.036(2) Uani 1 1 d . . .
C12 C 0.8179(14) 0.2939(7) 0.7486(8) 0.035(2) Uani 1 1 d . . .
H12 H 0.7034 0.2655 0.6807 0.041 Uiso 1 1 calc R . .
C13 C 1.0077(14) 0.3649(8) 0.7251(8) 0.037(2) Uani 1 1 d U . .
H13 H 0.9425 0.4183 0.6973 0.044 Uiso 1 1 calc R . .
C14 C 1.1290(19) 0.2821(9) 0.6341(10) 0.064(3) Uani 1 1 d . . .
H14A H 1.0354 0.2546 0.5603 0.077 Uiso 1 1 calc R . .
H14B H 1.2606 0.3263 0.6320 0.077 Uiso 1 1 calc R . .
C15 C 1.1955(17) 0.1770(10) 0.6502(11) 0.066(3) Uani 1 1 d . . .
H15A H 1.3032 0.2028 0.7194 0.079 Uiso 1 1 calc R . .
H15B H 1.2637 0.1284 0.5864 0.079 Uiso 1 1 calc R . .
C16 C 0.9934(17) 0.1038(9) 0.6587(10) 0.062(3) Uani 1 1 d . . .
H16A H 0.8870 0.0755 0.5888 0.074 Uiso 1 1 calc R . .
H16B H 1.0399 0.0368 0.6689 0.074 Uiso 1 1 calc R . .
C17 C 0.8880(17) 0.1803(8) 0.7600(10) 0.054(3) Uani 1 1 d . . .
H17A H 0.9917 0.2036 0.8301 0.065 Uiso 1 1 calc R . .
H17B H 0.7592 0.1357 0.7641 0.065 Uiso 1 1 calc R . .
C18 C 1.1730(14) 0.4336(8) 0.8277(9) 0.039(2) Uani 1 1 d . . .
C21 C 0.6313(16) 0.8464(8) 1.0276(10) 0.051(3) Uani 1 1 d . . .
H21 H 0.5075 0.8504 1.0623 0.061 Uiso 1 1 calc R . .
C22 C 0.7482(16) 0.9487(8) 1.0439(10) 0.053(3) Uani 1 1 d . . .
H22 H 0.7035 1.0199 1.0891 0.064 Uiso 1 1 calc R . .
C23 C 0.9341(15) 0.9461(7) 0.9930(9) 0.042(3) Uani 1 1 d . . .
C24 C 0.9954(17) 0.8345(8) 0.9287(10) 0.057(3) Uani 1 1 d . . .
H24 H 1.1214 0.8270 0.8952 0.069 Uiso 1 1 calc R . .
C25 C 0.8634(17) 0.7366(8) 0.9166(10) 0.057(3) Uani 1 1 d . . .
H25 H 0.9027 0.6635 0.8723 0.069 Uiso 1 1 calc R . .
O1S O 0.605(4) 0.178(2) 0.252(2) 0.129(8) Uani 0.50 1 d PDU . .
C1S C 0.500(6) 0.139(3) 0.332(3) 0.121(11) Uani 0.50 1 d PDU . .
O2S O 0.094(2) 0.6131(14) 0.6551(14) 0.071(4) Uani 0.50 1 d PDU . .
H2S H 0.0327 0.5676 0.5907 0.106 Uiso 0.50 1 calc PR . .
C2S C 0.328(3) 0.594(3) 0.670(3) 0.110(10) Uani 0.50 1 d PDU . .
H2S1 H 0.3639 0.5426 0.5976 0.165 Uiso 0.50 1 calc PR . .
H2S2 H 0.3528 0.5599 0.7226 0.165 Uiso 0.50 1 calc PR . .
H2S3 H 0.4198 0.6677 0.6994 0.165 Uiso 0.50 1 calc PR . .

loop_
_atom_site_aniso_label
_atom_site_aniso_U_11
_atom_site_aniso_U_22
_atom_site_aniso_U_33
_atom_site_aniso_U_23
_atom_site_aniso_U_13
_atom_site_aniso_U_12
Zn1 0.0318(6) 0.0204(5) 0.0534(8) 0.0171(5) 0.0204(5) 0.0008(4)
O11 0.038(4) 0.028(3) 0.060(4) 0.022(3) 0.022(3) 0.009(3)
O12 0.033(4) 0.034(3) 0.066(5) 0.025(3) 0.026(3) 0.002(3)
O13 0.038(4) 0.041(4) 0.058(5) 0.021(4) 0.009(3) 0.002(3)
O14 0.042(4) 0.039(4) 0.059(5) 0.018(3) 0.016(3) -0.005(3)
N21 0.035(4) 0.024(4) 0.061(6) 0.020(4) 0.020(4) 0.001(3)
C11 0.020(5) 0.032(5) 0.050(6) 0.010(5) 0.010(4) 0.003(4)
C12 0.025(5) 0.028(5) 0.041(6) 0.006(4) 0.009(4) -0.003(4)
C13 0.035(2) 0.037(2) 0.036(2) 0.0143(13) 0.0073(11) 0.0040(10)
C14 0.060(7) 0.059(7) 0.064(8) 0.013(6) 0.033(6) -0.003(6)
C15 0.040(6) 0.054(7) 0.090(9) 0.013(6) 0.029(6) 0.012(5)
C16 0.053(7) 0.033(5) 0.086(9) 0.005(5) 0.036(6) 0.007(5)
C17 0.052(6) 0.025(5) 0.076(8) 0.008(5) 0.031(6) 0.007(4)
C18 0.028(5) 0.033(5) 0.059(7) 0.015(5) 0.028(5) 0.009(4)
C21 0.044(6) 0.030(5) 0.094(9) 0.032(5) 0.042(6) 0.005(4)
C22 0.046(6) 0.023(5) 0.091(9) 0.019(5) 0.036(6) 0.004(4)
C23 0.043(6) 0.028(5) 0.063(7) 0.023(5) 0.023(5) 0.000(4)
C24 0.059(7) 0.025(5) 0.092(9) 0.020(5) 0.048(7) 0.003(4)
C25 0.065(7) 0.020(5) 0.090(9) 0.017(5) 0.048(7) 0.002(5)
O1S 0.129(8) 0.128(8) 0.129(8) 0.055(4) 0.023(2) 0.016(2)
C1S 0.121(12) 0.121(12) 0.122(12) 0.053(5) 0.021(3) 0.015(2)
O2S 0.073(5) 0.070(5) 0.071(5) 0.032(3) 0.014(2) 0.008(2)
C2S 0.111(11) 0.110(11) 0.110(11) 0.048(5) 0.019(3) 0.012(2)

loop_
_atom_type_symbol
_atom_type_description
_atom_type_scat_dispersion_real
_atom_type_scat_dispersion_imag
_atom_type_scat_source
C C 0.0033 0.0016 'International Tables Vol C Tables 4.2.6.8 and 6.1.1.4'
H H 0.0000 0.0000 'International Tables Vol C Tables 4.2.6.8 and 6.1.1.4'
N N 0.0061 0.0033 'International Tables Vol C Tables 4.2.6.8 and 6.1.1.4'
O O 0.0106 0.0060 'International Tables Vol C Tables 4.2.6.8 and 6.1.1.4'
Zn Zn 0.2839 1.4301 'International Tables Vol C Tables 4.2.6.8 and 6.1.1.4'

loop_
_geom_angle_atom_site_label_1
_geom_angle_atom_site_label_2
_geom_angle_atom_site_label_3
_geom_angle
_geom_angle_site_symmetry_1
_geom_angle_site_symmetry_3
_geom_angle_publ_flag
O12 Zn1 O11 160.3(2) 2_667 . ?
O12 Zn1 N21 99.4(3) 2_667 . ?
O11 Zn1 N21 99.3(3) . . ?
O12 Zn1 O14 93.4(3) 2_667 1_455 ?
O11 Zn1 O14 86.5(3) . 1_455 ?
N21 Zn1 O14 108.3(3) . 1_455 ?
O12 Zn1 O13 86.5(3) 2_667 2_767 ?
O11 Zn1 O13 86.9(3) . 2_767 ?
N21 Zn1 O13 91.6(3) . 2_767 ?
O14 Zn1 O13 159.8(2) 1_455 2_767 ?
O12 Zn1 Zn1 80.42(18) 2_667 2_667 ?
O11 Zn1 Zn1 79.91(18) . 2_667 ?
N21 Zn1 Zn1 157.0(2) . 2_667 ?
O14 Zn1 Zn1 94.58(19) 1_455 2_667 ?
O13 Zn1 Zn1 65.45(18) 2_767 2_667 ?
C11 O11 Zn1 128.4(6) . . ?
C11 O12 Zn1 127.2(6) . 2_667 ?
C18 O13 Zn1 145.1(6) . 2_767 ?
C18 O14 Zn1 110.3(7) . 1_655 ?
C25 N21 C21 117.5(7) . . ?
C25 N21 Zn1 121.2(6) . . ?
C21 N21 Zn1 120.4(6) . . ?
O11 C11 O12 123.6(8) . . ?
O11 C11 C12 117.2(8) . . ?
O12 C11 C12 119.2(8) . . ?
C11 C12 C13 111.7(7) . . ?
C11 C12 C17 113.0(8) . . ?
C13 C12 C17 113.9(7) . . ?
C11 C12 H12 105.8 . . ?
C13 C12 H12 105.8 . . ?
C17 C12 H12 105.8 . . ?
C18 C13 C14 107.3(8) . . ?
C18 C13 C12 112.8(8) . . ?
C14 C13 C12 110.5(7) . . ?
C18 C13 H13 108.7 . . ?
C14 C13 H13 108.7 . . ?
C12 C13 H13 108.7 . . ?
C15 C14 C13 115.9(10) . . ?
C15 C14 H14A 108.3 . . ?
C13 C14 H14A 108.3 . . ?
C15 C14 H14B 108.3 . . ?
C13 C14 H14B 108.3 . . ?
H14A C14 H14B 107.4 . . ?
C14 C15 C16 111.3(9) . . ?
C14 C15 H15A 109.4 . . ?
C16 C15 H15A 109.4 . . ?
C14 C15 H15B 109.4 . . ?
C16 C15 H15B 109.4 . . ?
H15A C15 H15B 108.0 . . ?
C17 C16 C15 109.2(8) . . ?
C17 C16 H16A 109.8 . . ?
C15 C16 H16A 109.8 . . ?
C17 C16 H16B 109.8 . . ?
C15 C16 H16B 109.8 . . ?
H16A C16 H16B 108.3 . . ?
C16 C17 C12 111.3(9) . . ?
C16 C17 H17A 109.4 . . ?
C12 C17 H17A 109.4 . . ?
C16 C17 H17B 109.4 . . ?
C12 C17 H17B 109.4 . . ?
H17A C17 H17B 108.0 . . ?
O13 C18 O14 122.1(9) . . ?
O13 C18 C13 121.3(8) . . ?
O14 C18 C13 116.6(9) . . ?
N21 C21 C22 123.2(9) . . ?
N21 C21 H21 118.4 . . ?
C22 C21 H21 118.4 . . ?
C21 C22 C23 120.0(8) . . ?
C21 C22 H22 120.0 . . ?
C23 C22 H22 120.0 . . ?
C22 C23 C24 116.5(8) . . ?
C22 C23 C23 122.4(10) . 2_777 ?
C24 C23 C23 121.0(10) . 2_777 ?
C25 C24 C23 118.5(9) . . ?
C25 C24 H24 120.7 . . ?
C23 C24 H24 120.7 . . ?
N21 C25 C24 124.2(9) . . ?
N21 C25 H25 117.9 . . ?
C24 C25 H25 117.9 . . ?
C2S O2S H2S 109.5 . . ?
O2S C2S H2S1 109.5 . . ?
O2S C2S H2S2 109.5 . . ?
H2S1 C2S H2S2 109.5 . . ?
O2S C2S H2S3 109.5 . . ?
H2S1 C2S H2S3 109.5 . . ?
H2S2 C2S H2S3 109.5 . . ?

loop_
_geom_bond_atom_site_label_1
_geom_bond_atom_site_label_2
_geom_bond_distance
_geom_bond_site_symmetry_2
_geom_bond_publ_flag
Zn1 O12 2.002(6) 2_667 ?
Zn1 O11 2.006(6) . ?
Zn1 N21 2.046(7) . ?
Zn1 O14 2.057(7) 1_455 ?
Zn1 O13 2.115(7) 2_767 ?
Zn1 Zn1 2.929(2) 2_667 ?
O11 C11 1.263(10) . ?
O12 C11 1.284(11) . ?
O12 Zn1 2.002(6) 2_667 ?
O13 C18 1.263(12) . ?
O13 Zn1 2.115(7) 2_767 ?
O14 C18 1.275(10) . ?
O14 Zn1 2.057(7) 1_655 ?
N21 C25 1.312(11) . ?
N21 C21 1.344(11) . ?
C11 C12 1.491(12) . ?
C12 C13 1.576(12) . ?
C12 C17 1.591(13) . ?
C12 H12 0.9800 . ?
C13 C18 1.472(13) . ?
C13 C14 1.532(13) . ?
C13 H13 0.9800 . ?
C14 C15 1.509(16) . ?
C14 H14A 0.9700 . ?
C14 H14B 0.9700 . ?
C15 C16 1.555(14) . ?
C15 H15A 0.9700 . ?
C15 H15B 0.9700 . ?
C16 C17 1.526(13) . ?
C16 H16A 0.9700 . ?
C16 H16B 0.9700 . ?
C17 H17A 0.9700 . ?
C17 H17B 0.9700 . ?
C21 C22 1.369(12) . ?
C21 H21 0.9300 . ?
C22 C23 1.392(13) . ?
C22 H22 0.9300 . ?
C23 C24 1.414(12) . ?
C23 C23 1.481(16) 2_777 ?
C24 C25 1.387(12) . ?
C24 H24 0.9300 . ?
C25 H25 0.9300 . ?
O1S C1S 1.528(18) . ?
O2S C2S 1.480(2) . ?
O2S H2S 0.8200 . ?
C2S H2S1 0.9600 . ?
C2S H2S2 0.9600 . ?
C2S H2S3 0.9600 . ?

loop_
_geom_torsion_atom_site_label_1
_geom_torsion_atom_site_label_2
_geom_torsion_atom_site_label_3
_geom_torsion_atom_site_label_4
_geom_torsion
_geom_torsion_site_symmetry_1
_geom_torsion_site_symmetry_2
_geom_torsion_site_symmetry_3
_geom_torsion_site_symmetry_4
_geom_torsion_publ_flag
O12 Zn1 O11 C11 -3.2(13) 2_667 . . . ?
N21 Zn1 O11 C11 158.5(7) . . . . ?
O14 Zn1 O11 C11 -93.5(8) 1_455 . . . ?
O13 Zn1 O11 C11 67.4(7) 2_767 . . . ?
Zn1 Zn1 O11 C11 1.8(7) 2_667 . . . ?
O12 Zn1 N21 C25 163.2(8) 2_667 . . . ?
O11 Zn1 N21 C25 -10.6(9) . . . . ?
O14 Zn1 N21 C25 -100.0(9) 1_455 . . . ?
O13 Zn1 N21 C25 76.5(9) 2_767 . . . ?
Zn1 Zn1 N21 C25 75.5(11) 2_667 . . . ?
O12 Zn1 N21 C21 -5.9(8) 2_667 . . . ?
O11 Zn1 N21 C21 -179.7(8) . . . . ?
O14 Zn1 N21 C21 90.9(8) 1_455 . . . ?
O13 Zn1 N21 C21 -92.6(8) 2_767 . . . ?
Zn1 Zn1 N21 C21 -93.6(9) 2_667 . . . ?
Zn1 O11 C11 O12 -6.8(13) . . . . ?
Zn1 O11 C11 C12 173.1(5) . . . . ?
Zn1 O12 C11 O11 9.5(13) 2_667 . . . ?
Zn1 O12 C11 C12 -170.5(6) 2_667 . . . ?
O11 C11 C12 C13 36.4(11) . . . . ?
O12 C11 C12 C13 -143.6(8) . . . . ?
O11 C11 C12 C17 166.4(8) . . . . ?
O12 C11 C12 C17 -13.7(11) . . . . ?
C11 C12 C13 C18 53.7(11) . . . . ?
C17 C12 C13 C18 -75.8(10) . . . . ?
C11 C12 C13 C14 173.8(8) . . . . ?
C17 C12 C13 C14 44.3(11) . . . . ?
C18 C13 C14 C15 75.9(11) . . . . ?
C12 C13 C14 C15 -47.5(12) . . . . ?
C13 C14 C15 C16 56.1(14) . . . . ?
C14 C15 C16 C17 -59.6(14) . . . . ?
C15 C16 C17 C12 57.3(13) . . . . ?
C11 C12 C17 C16 179.7(8) . . . . ?
C13 C12 C17 C16 -51.5(11) . . . . ?
Zn1 O13 C18 O14 -24.8(16) 2_767 . . . ?
Zn1 O13 C18 C13 154.9(7) 2_767 . . . ?
Zn1 O14 C18 O13 12.0(10) 1_655 . . . ?
Zn1 O14 C18 C13 -167.8(6) 1_655 . . . ?
C14 C13 C18 O13 -89.3(10) . . . . ?
C12 C13 C18 O13 32.7(12) . . . . ?
C14 C13 C18 O14 90.5(10) . . . . ?
C12 C13 C18 O14 -147.6(8) . . . . ?
C25 N21 C21 C22 0.8(17) . . . . ?
Zn1 N21 C21 C22 170.3(9) . . . . ?
N21 C21 C22 C23 0.2(18) . . . . ?
C21 C22 C23 C24 -2.0(17) . . . . ?
C21 C22 C23 C23 179.5(12) . . . 2_777 ?
C22 C23 C24 C25 2.7(17) . . . . ?
C23 C23 C24 C25 -178.8(13) 2_777 . . . ?
C21 N21 C25 C24 0.1(18) . . . . ?
Zn1 N21 C25 C24 -169.3(9) . . . . ?
C23 C24 C25 N21 -1.8(19) . . . . ?
